data_7159882
loop_
_publ_author_name
'Tsutsui, Yuya'
'Yanaka, Issei'
'Takeda, Kazuhiro'
'Kondo, Masaru'
'Takizawa, Shinobu'
'Kojima, Ryosuke'
'Konishi, Akihito'
'Yasuda, Makoto'

_publ_section_title
;
 Selective recognition between aromatics and aliphatics by cage-shaped
 borates supported by a machine learning approach.
;
_journal_issue 21
_journal_name_full 'Organic &amp; biomolecular chemistry'
_journal_page_first 4283
_journal_page_last 4291
_journal_paper_doi 10.1039/d4ob00408f
_journal_volume 22
_journal_year 2024
_chemical_formula_moiety 'C48 H28 B Br2 N O6, C H Cl3'
_chemical_formula_sum 'C49 H29 B Br2 Cl3 N O6'
_chemical_formula_weight 1004.71
_space_group_crystal_system monoclinic
_space_group_IT_number 14
_space_group_name_Hall '-P 2ybc'
_space_group_name_H-M_alt 'P 1 21/c 1'
_atom_sites_solution_hydrogens geom
_atom_sites_solution_primary dual
_audit_creation_date 2022-04-05
_audit_creation_method
;
Olex2 1.2
(compiled 2018.05.29 svn.r3508 for OlexSys, GUI svn.r5506)
;
_audit_update_record
;
2023-09-27 deposited with the CCDC.	2024-04-04 downloaded from the CCDC.
;
_cell_angle_alpha 90
_cell_angle_beta 103.3290(10)
_cell_angle_gamma 90
_cell_formula_units_Z 4
_cell_length_a 12.39030(10)
_cell_length_b 32.0048(2)
_cell_length_c 10.89300(10)
_cell_measurement_reflns_used 29084
_cell_measurement_temperature 190
_cell_measurement_theta_max 74.3070
_cell_measurement_theta_min 3.6450
_cell_volume 4203.25(6)
_computing_cell_refinement 'CrysAlisPro 1.171.40.43a (Rigaku OD, 2019)'
_computing_data_collection 'CrysAlisPro 1.171.40.43a (Rigaku OD, 2019)'
_computing_data_reduction 'CrysAlisPro 1.171.40.43a (Rigaku OD, 2019)'
_computing_molecular_graphics 'Olex2 (Dolomanov et al., 2009)'
_computing_publication_material 'Olex2 (Dolomanov et al., 2009)'
_computing_structure_refinement 'ShelXL (Sheldrick, 2015)'
_computing_structure_solution 'ShelXT (Sheldrick, 2015)'
_diffrn_ambient_temperature 190
_diffrn_detector 'CCD plate'
_diffrn_detector_area_resol_mean 10.0000
_diffrn_detector_type HyPix
_diffrn_measured_fraction_theta_full 0.999
_diffrn_measured_fraction_theta_max 0.992
_diffrn_measurement_details
;
List of Runs (angles in degrees, time in seconds):

  # Type    Start    End  Width  t~exp~   \w     \q     \k     \f   Frames
#--------------------------------------------------------------------------
  1  \w    -60.00 -12.00   0.50    0.79    --  -42.93  71.00-105.00   96
  2  \w    -76.00 -34.00   0.50    3.67    -- -106.00  77.00-180.00   84
  3  \w    -61.00 -32.00   0.50    3.67    -- -106.00  77.00-120.00   58
  4  \w    -53.00 -28.00   0.50    3.67    -- -106.00  19.00-150.00   50
  5  \w    -88.00 -51.00   0.50    3.67    -- -106.00  37.00-120.00   74
  6  \w    -87.00 -37.00   0.50    3.67    -- -106.00   0.00 -90.00  100
  7  \w   -106.00 -81.00   0.50    3.67    -- -106.00  71.00-105.00   50
  8  \w   -110.00 -84.00   0.50    3.67    -- -106.00  80.00-115.13   52
  9  \w   -126.00-100.00   0.50    3.67    -- -106.00  77.00-180.00   52
 10  \w   -135.00 -79.00   0.50    3.67    -- -106.00  77.00-120.00  112
 11  \w   -116.00 -51.00   0.50    3.67    -- -106.00 125.00 -90.00  130
 12  \w    -68.00 -43.00   0.50    3.67    -- -106.00 125.00 -30.00   50
 13  \w    -94.00 -36.00   0.50    3.67    -- -106.00  77.00  60.00  116
 14  \w    -95.00 -69.00   0.50    3.67    -- -106.00  57.00  30.00   52
 15  \w   -121.00 -85.00   0.50    3.67    -- -106.00 -19.00  90.00   72
 16  \w   -106.00 -79.00   0.50    3.67    -- -106.00 -77.00 150.00   54
 17  \w   -103.00 -78.00   0.50    3.67    -- -106.00 -77.00 120.00   50
 18  \w   -102.00 -71.00   0.50    3.67    -- -106.00-125.00 120.00   62
 19  \w   -117.00 -86.00   0.50    3.67    -- -106.00 -96.00  28.76   62
 20  \w   -124.00 -94.00   0.50    3.67    -- -106.00 -57.00 -60.00   60
 21  \w   -119.00 -89.00   0.50    3.67    -- -106.00 -67.00 -85.80   60
 22  \w   -124.00 -91.00   0.50    3.67    -- -106.00 -77.00-150.00   66
 23  \w   -115.00 -71.00   0.50    0.79    --  -42.93-125.00-150.00   88
 24  \w   -149.00-123.00   0.50    3.67    -- -106.00 -19.00   0.00   52
 25  \w   -166.00-140.00   0.50    3.67    -- -106.00 -57.00 -60.00   52
 26  \w   -151.00-125.00   0.50    3.67    -- -106.00 -67.00 -85.80   52
 27  \w   -174.00 -68.00   0.50    3.67    -- -106.00  -9.00 -57.84  212
 28  \w   -135.00 -39.00   0.50    3.67    -- -106.00  77.00  30.00  192
 29  \w   -119.00 -42.00   0.50    3.67    -- -106.00  77.00 -30.00  154
 30  \w   -124.00 -45.00   0.50    3.67    -- -106.00  60.00 -59.10  158
 31  \w   -100.00 -16.00   0.50    0.79    --  -42.93 -71.00 124.00  168
 32  \w     59.00  96.00   0.50    0.79    --   42.93  71.00-105.00   74
 33  \w     76.00 101.00   0.50    3.67    --   76.50  71.00-105.00   50
 34  \w     22.00 117.00   0.50    0.79    --   42.93  57.00-150.00  190
 35  \w     15.00  43.00   0.50    0.79    --   42.93 -71.00 124.00   56
 36  \w     18.00  43.00   0.50    3.67    --   76.50 -71.00 124.00   50
 37  \w     73.00 111.00   0.50    0.79    --   42.93 125.00 120.00   76
 38  \w   -117.00 -91.00   0.50    3.67    -- -106.00 -19.00 150.00   52
 39  \w   -123.00 -92.00   0.50    3.67    -- -106.00 -71.00 124.00   62
 40  \w   -120.00 -95.00   0.50    3.67    -- -106.00 -57.00 120.00   50
 41  \w   -146.00-121.00   0.50    3.67    -- -106.00-125.00 120.00   50
 42  \w   -134.00-108.00   0.50    3.67    -- -106.00-125.00  90.00   52
 43  \w   -139.00-113.00   0.50    3.67    -- -106.00-125.00  30.00   52
 44  \w   -166.00-135.00   0.50    3.67    -- -106.00 -96.00  28.76   62
 45  \w   -158.00-122.00   0.50    3.67    -- -106.00 -77.00 150.00   72
 46  \w   -171.00-113.00   0.50    3.67    -- -106.00 -37.00 150.00  116
 47  \w   -175.00-150.00   0.50    3.67    -- -106.00 -19.00 150.00   50
 48  \w   -120.00 -80.00   0.50    3.67    -- -106.00  37.00 -60.00   80
 49  \w   -163.00-138.00   0.50    3.67    -- -106.00   0.00 -90.00   50
 50  \w   -176.00-122.00   0.50    3.67    -- -106.00 -99.00 -90.00  108
;
_diffrn_measurement_device 'four-circle diffractometer'
_diffrn_measurement_device_type 'XtaLAB Synergy, Single source at offset/far, HyPix'
_diffrn_measurement_method '\w scans'
_diffrn_orient_matrix_type 'CrysAlisPro convention (1999,Acta A55,543-557)'
_diffrn_orient_matrix_UB_11 0.0037212000
_diffrn_orient_matrix_UB_12 0.0379967000
_diffrn_orient_matrix_UB_13 -0.0858595000
_diffrn_orient_matrix_UB_21 -0.1256851000
_diffrn_orient_matrix_UB_22 0.0063680000
_diffrn_orient_matrix_UB_23 -0.0155909000
_diffrn_orient_matrix_UB_31 0.0227083000
_diffrn_orient_matrix_UB_32 0.0288751000
_diffrn_orient_matrix_UB_33 0.1161890000
_diffrn_radiation_monochromator mirror
_diffrn_radiation_probe x-ray
_diffrn_radiation_type CuK\a
_diffrn_radiation_wavelength 1.54184
_diffrn_reflns_av_R_equivalents 0.0447
_diffrn_reflns_av_unetI/netI 0.0324
_diffrn_reflns_Laue_measured_fraction_full 0.999
_diffrn_reflns_Laue_measured_fraction_max 0.992
_diffrn_reflns_limit_h_max 15
_diffrn_reflns_limit_h_min -15
_diffrn_reflns_limit_k_max 39
_diffrn_reflns_limit_k_min -39
_diffrn_reflns_limit_l_max 13
_diffrn_reflns_limit_l_min -13
_diffrn_reflns_number 54661
_diffrn_reflns_point_group_measured_fraction_full 0.999
_diffrn_reflns_point_group_measured_fraction_max 0.992
_diffrn_reflns_theta_full 67.684
_diffrn_reflns_theta_max 74.276
_diffrn_reflns_theta_min 3.666
_diffrn_source 'micro-focus sealed X-ray tube'
_diffrn_source_type 'PhotonJet (Cu) X-ray Source'
_exptl_absorpt_coefficient_mu 4.642
_exptl_absorpt_correction_T_max 1.00000
_exptl_absorpt_correction_T_min 0.57360
_exptl_absorpt_correction_type multi-scan
_exptl_absorpt_process_details
;
CrysAlisPro 1.171.40.43a (Rigaku Oxford Diffraction, 2019)
Empirical absorption correction using spherical harmonics,
 implemented in SCALE3 ABSPACK scaling algorithm.
;
_exptl_crystal_colour 'translucent intense colourless'
_exptl_crystal_density_diffrn 1.588
_exptl_crystal_description block
_exptl_crystal_F_000 2016
_exptl_crystal_size_max 0.099
_exptl_crystal_size_mid 0.068
_exptl_crystal_size_min 0.066
_refine_diff_density_max 0.696
_refine_diff_density_min -0.816
_refine_diff_density_rms 0.061
_refine_ls_extinction_method none
_refine_ls_goodness_of_fit_ref 1.053
_refine_ls_hydrogen_treatment constr
_refine_ls_matrix_type full
_refine_ls_number_parameters 578
_refine_ls_number_reflns 8499
_refine_ls_number_restraints 0
_refine_ls_restrained_S_all 1.053
_refine_ls_R_factor_all 0.0361
_refine_ls_R_factor_gt 0.0334
_refine_ls_shift/su_max 0.001
_refine_ls_shift/su_mean 0.000
_refine_ls_structure_factor_coef Fsqd
_refine_ls_weighting_details 'w=1/[\s^2^(Fo^2^)+(0.0525P)^2^+1.6670P] where P=(Fo^2^+2Fc^2^)/3'
_refine_ls_weighting_scheme calc
_refine_ls_wR_factor_gt 0.0917
_refine_ls_wR_factor_ref 0.0939
_reflns_Friedel_coverage 0.000
_reflns_number_gt 7796
_reflns_number_total 8499
_reflns_threshold_expression 'I > 2\s(I)'
_cod_data_source_file d4ob00408f2.cif
_cod_data_source_block 1121
_cod_depositor_comments 'Adding full bibliography for 7159882--7159883.cif.'
_cod_database_code 7159882
_shelx_shelxl_version_number 2018/3
_chemical_oxdiff_formula 'C30 H30 O B Br Cl'
_chemical_oxdiff_usercomment CHCl3/hexane
_shelx_space_group_comment
;
The symmetry employed for this shelxl refinement is uniquely defined
by the following loop, which should always be used as a source of
symmetry information in preference to the above space-group names.
They are only intended as comments.
;
_reflns_odcompleteness_completeness 98.83
_reflns_odcompleteness_iscentric 1
_reflns_odcompleteness_theta 74.33
_olex2_refinement_description
;
1. Fixed Uiso
 At 1.2 times of:
  All C(H) groups
2. Others
 Sof(Br1)=Sof(Br2)=1-FVAR(1)
 Sof(Br01)=Sof(Br02)=FVAR(1)
3.a Ternary CH refined with riding coordinates:
 C1(H1), C49(H49)
3.b Aromatic/amide H refined with riding coordinates:
 C7(H7), C21(H21), C44(H44), C5(H5), C48(H48), C19(H19), C6(H6), C13(H13),
 C46(H46), C17(H17), C29(H29), C18(H18), C11(H11), C37(H37), C12(H12), C26(H26),
  C23(H23), C24(H24), C42(H42), C25(H25), C34(H34), C41(H41), C31(H31),
 C40(H40), C39(H39), C33(H33), C32(H32)
;
_olex2_submission_special_instructions 'No special instructions were received'
_oxdiff_exptl_absorpt_empirical_details
;
Empirical correction (ABSPACK) includes:
- Absorption correction using spherical harmonics
- Frame scaling
;
_oxdiff_exptl_absorpt_empirical_full_max 2.571
_oxdiff_exptl_absorpt_empirical_full_min 0.605

loop_
_space_group_symop_operation_xyz
'x, y, z'
'-x, y+1/2, -z+1/2'
'-x, -y, -z'
'x, -y-1/2, z-1/2'

loop_
_atom_site_label
_atom_site_type_symbol
_atom_site_fract_x
_atom_site_fract_y
_atom_site_fract_z
_atom_site_U_iso_or_equiv
_atom_site_adp_type
_atom_site_occupancy
_atom_site_site_symmetry_order
_atom_site_calc_flag
_atom_site_refinement_flags_posn
_atom_site_refinement_flags_adp
_atom_site_refinement_flags_occupancy
_atom_site_disorder_assembly
_atom_site_disorder_group
Br01 Br 0.4559(3) 0.66979(12) 0.4857(5) 0.0485(5) Uani 0.533(18) 1 d . . P A 1
Br02 Br 0.2669(2) 0.51904(9) 0.6101(4) 0.0485(4) Uani 0.533(18) 1 d . . P A 1
Cl2 Cl 0.62758(5) 0.56822(2) 0.51680(6) 0.05775(15) Uani 1 1 d . . . . .
Cl1 Cl 0.60456(5) 0.59917(2) 0.75878(6) 0.06297(17) Uani 1 1 d . . . . .
Cl3 Cl 0.81797(5) 0.57263(3) 0.72515(8) 0.0731(2) Uani 1 1 d . . . . .
O1 O 0.08676(9) 0.71022(3) 0.60543(9) 0.0213(2) Uani 1 1 d . . . . .
O3 O -0.01604(9) 0.64487(3) 0.59862(9) 0.0220(2) Uani 1 1 d . . . . .
O2 O 0.10615(9) 0.66709(3) 0.79404(10) 0.0225(2) Uani 1 1 d . . . . .
O4 O 0.32286(10) 0.80486(4) 0.65330(10) 0.0292(2) Uani 1 1 d . . . . .
O6 O -0.20432(11) 0.59751(4) 0.25490(11) 0.0337(3) Uani 1 1 d . . . . .
O5 O 0.16672(11) 0.58662(4) 1.10881(11) 0.0346(3) Uani 1 1 d . . . . .
N1 N 0.18346(10) 0.64309(4) 0.62115(11) 0.0214(2) Uani 1 1 d . . . . .
C20 C 0.23136(13) 0.78039(5) 0.59970(14) 0.0228(3) Uani 1 1 d . . . . .
C15 C -0.11364(12) 0.66292(5) 0.54193(14) 0.0222(3) Uani 1 1 d . . . . .
C3 C 0.07275(12) 0.74560(5) 0.66994(13) 0.0213(3) Uani 1 1 d . . . . .
C4 C 0.14566(13) 0.77955(5) 0.67223(13) 0.0233(3) Uani 1 1 d . . . . .
C9 C 0.02641(13) 0.66059(5) 0.85957(14) 0.0236(3) Uani 1 1 d . . . . .
C8 C -0.07475(13) 0.68191(5) 0.82918(14) 0.0254(3) Uani 1 1 d . . . . .
C7 C -0.02238(14) 0.78412(5) 0.80320(14) 0.0268(3) Uani 1 1 d . . . . .
H7 H -0.080184 0.786012 0.847055 0.032 Uiso 1 1 calc R . . . .
C21 C 0.23957(13) 0.76539(5) 0.48629(14) 0.0243(3) Uani 1 1 d . . . . .
H21 H 0.187594 0.747859 0.432122 0.029 Uiso 1 1 calc R . . . .
C16 C -0.17583(13) 0.64510(5) 0.42877(14) 0.0252(3) Uani 1 1 d . . . . .
C36 C -0.14086(13) 0.60704(5) 0.37426(14) 0.0264(3) Uani 1 1 d . . . . .
C14 C -0.15434(13) 0.69813(5) 0.59409(14) 0.0245(3) Uani 1 1 d . . . . .
C44 C 0.26064(13) 0.66248(5) 0.57425(15) 0.0265(3) Uani 1 1 d . . . . .
H44 H 0.258467 0.692006 0.564999 0.032 Uiso 1 1 calc R . . . .
C5 C 0.13440(14) 0.81483(5) 0.74510(14) 0.0274(3) Uani 1 1 d . . . . .
H5 H 0.184354 0.837570 0.749056 0.033 Uiso 1 1 calc R . . . .
C1 C -0.10279(13) 0.71508(5) 0.72594(14) 0.0246(3) Uani 1 1 d . . . . .
H1 H -0.165315 0.730806 0.748311 0.030 Uiso 1 1 calc R . . . .
C2 C -0.01400(13) 0.74844(5) 0.73240(13) 0.0234(3) Uani 1 1 d . . . . .
C48 C 0.18683(13) 0.60159(5) 0.63805(15) 0.0252(3) Uani 1 1 d . . . . .
H48 H 0.133588 0.588369 0.675318 0.030 Uiso 1 1 calc R . . . .
C28 C 0.15754(14) 0.61168(5) 1.00203(14) 0.0276(3) Uani 1 1 d . . . . .
C10 C 0.05065(14) 0.63284(5) 0.96312(14) 0.0261(3) Uani 1 1 d . . . . .
C19 C -0.25076(14) 0.71741(6) 0.52601(16) 0.0301(3) Uani 1 1 d . . . . .
H19 H -0.277378 0.741730 0.559436 0.036 Uiso 1 1 calc R . . . .
C22 C 0.34178(13) 0.78097(5) 0.46313(15) 0.0259(3) Uani 1 1 d . . . . .
C6 C 0.05217(15) 0.81691(5) 0.81074(15) 0.0291(3) Uani 1 1 d . . . . .
H6 H 0.046393 0.840690 0.861032 0.035 Uiso 1 1 calc R . . . .
C45 C 0.34394(14) 0.63973(6) 0.53899(17) 0.0313(3) Uani 1 1 d . . . . .
C27 C 0.38940(14) 0.80476(6) 0.56882(15) 0.0290(3) Uani 1 1 d . . . . .
C13 C -0.15251(15) 0.67445(6) 0.90122(16) 0.0326(4) Uani 1 1 d . . . . .
H13 H -0.221540 0.688754 0.881227 0.039 Uiso 1 1 calc R . . . .
C46 C 0.34716(15) 0.59688(6) 0.54965(17) 0.0340(4) Uani 1 1 d . . . . .
H46 H 0.401937 0.580891 0.522501 0.041 Uiso 1 1 calc R . . . .
C17 C -0.27256(14) 0.66541(6) 0.36471(16) 0.0317(4) Uani 1 1 d . . . . .
H17 H -0.314376 0.653916 0.287997 0.038 Uiso 1 1 calc R . . . .
C29 C 0.25291(15) 0.61053(6) 0.96153(16) 0.0325(4) Uani 1 1 d . . . . .
H29 H 0.267558 0.625211 0.891327 0.039 Uiso 1 1 calc R . . . .
C18 C -0.30855(14) 0.70187(6) 0.41072(17) 0.0334(4) Uani 1 1 d . . . . .
H18 H -0.372122 0.716081 0.363872 0.040 Uiso 1 1 calc R . . . .
C47 C 0.26738(14) 0.57794(5) 0.60154(17) 0.0315(3) Uani 1 1 d . . . . .
C11 C -0.03035(15) 0.62610(6) 1.03213(15) 0.0332(4) Uani 1 1 d . . . . .
H11 H -0.015735 0.607144 1.101101 0.040 Uiso 1 1 calc R . . . .
C37 C -0.06016(15) 0.57827(6) 0.41126(16) 0.0321(4) Uani 1 1 d . . . . .
H37 H -0.007091 0.577648 0.489611 0.039 Uiso 1 1 calc R . . . .
C38 C -0.06968(15) 0.54868(6) 0.30954(17) 0.0349(4) Uani 1 1 d . . . . .
C43 C -0.15966(16) 0.56198(6) 0.21748(16) 0.0341(4) Uani 1 1 d . . . . .
C12 C -0.13097(16) 0.64660(7) 1.00131(17) 0.0374(4) Uani 1 1 d . . . . .
H12 H -0.185284 0.641636 1.048541 0.045 Uiso 1 1 calc R . . . .
C30 C 0.32819(16) 0.58292(6) 1.04463(18) 0.0375(4) Uani 1 1 d . . . . .
C35 C 0.27069(17) 0.56967(6) 1.13355(17) 0.0367(4) Uani 1 1 d . . . . .
C26 C 0.48862(16) 0.82614(7) 0.58415(19) 0.0419(4) Uani 1 1 d . . . . .
H26 H 0.518562 0.841985 0.657880 0.050 Uiso 1 1 calc R . . . .
C23 C 0.39739(16) 0.77865(6) 0.36420(18) 0.0351(4) Uani 1 1 d . . . . .
H23 H 0.367350 0.762916 0.290259 0.042 Uiso 1 1 calc R . . . .
C24 C 0.49660(17) 0.79977(7) 0.3771(2) 0.0425(4) Uani 1 1 d . . . . .
H24 H 0.534874 0.798418 0.311050 0.051 Uiso 1 1 calc R . . . .
B1 B 0.08040(14) 0.66942(5) 0.65882(15) 0.0200(3) Uani 1 1 d . . . . .
C42 C -0.1966(2) 0.54209(7) 0.10191(19) 0.0475(5) Uani 1 1 d . . . . .
H42 H -0.258840 0.551891 0.040511 0.057 Uiso 1 1 calc R . . . .
C25 C 0.54202(16) 0.82309(7) 0.4853(2) 0.0459(5) Uani 1 1 d . . . . .
H25 H 0.610620 0.837117 0.491364 0.055 Uiso 1 1 calc R . . . .
C34 C 0.3143(2) 0.54224(7) 1.2308(2) 0.0504(5) Uani 1 1 d . . . . .
H34 H 0.273352 0.533814 1.290378 0.061 Uiso 1 1 calc R . . . .
C49 C 0.69249(18) 0.59560(7) 0.6536(2) 0.0441(4) Uani 1 1 d . . . . .
H49 H 0.708037 0.624603 0.628227 0.053 Uiso 1 1 calc R . . . .
C41 C -0.1373(2) 0.50726(8) 0.0819(2) 0.0571(6) Uani 1 1 d . . . . .
H41 H -0.158840 0.492754 0.003969 0.069 Uiso 1 1 calc R . . . .
C31 C 0.4353(2) 0.56780(9) 1.0523(3) 0.0564(6) Uani 1 1 d . . . . .
H31 H 0.476419 0.576217 0.992985 0.068 Uiso 1 1 calc R . . . .
C40 C -0.0474(2) 0.49286(9) 0.1720(3) 0.0607(7) Uani 1 1 d . . . . .
H40 H -0.009123 0.468613 0.154873 0.073 Uiso 1 1 calc R . . . .
C39 C -0.01185(19) 0.51306(8) 0.2870(2) 0.0512(5) Uani 1 1 d . . . . .
H39 H 0.049904 0.502981 0.348589 0.061 Uiso 1 1 calc R . . . .
C33 C 0.4205(2) 0.52779(8) 1.2367(3) 0.0611(7) Uani 1 1 d . . . . .
H33 H 0.453526 0.509000 1.302075 0.073 Uiso 1 1 calc R . . . .
C32 C 0.4802(2) 0.54009(9) 1.1491(3) 0.0665(7) Uani 1 1 d . . . . .
H32 H 0.552836 0.529399 1.155489 0.080 Uiso 1 1 calc R . . . .
Br1 Br 0.2673(3) 0.52088(12) 0.6359(9) 0.0662(9) Uani 0.467(18) 1 d . . P A 2
Br2 Br 0.4491(4) 0.66695(15) 0.4694(6) 0.0530(7) Uani 0.467(18) 1 d . . P A 2

loop_
_atom_site_aniso_label
_atom_site_aniso_U_11
_atom_site_aniso_U_22
_atom_site_aniso_U_33
_atom_site_aniso_U_23
_atom_site_aniso_U_13
_atom_site_aniso_U_12
Br01 0.0379(5) 0.0387(7) 0.0803(13) 0.0095(8) 0.0374(6) -0.0002(5)
Br02 0.0465(7) 0.0222(4) 0.0819(10) -0.0034(4) 0.0254(8) 0.0039(4)
Cl2 0.0519(3) 0.0646(4) 0.0606(3) -0.0220(3) 0.0209(2) 0.0022(3)
Cl1 0.0516(3) 0.0905(5) 0.0521(3) -0.0135(3) 0.0229(2) 0.0019(3)
Cl3 0.0441(3) 0.0835(5) 0.0884(5) -0.0105(4) 0.0087(3) 0.0104(3)
O1 0.0266(5) 0.0198(5) 0.0192(4) -0.0014(4) 0.0089(4) 0.0007(4)
O3 0.0217(5) 0.0227(5) 0.0215(5) -0.0007(4) 0.0048(4) -0.0004(4)
O2 0.0234(5) 0.0267(5) 0.0187(5) -0.0005(4) 0.0074(4) -0.0015(4)
O4 0.0305(6) 0.0344(6) 0.0211(5) -0.0009(4) 0.0026(4) -0.0087(5)
O6 0.0415(7) 0.0344(7) 0.0222(5) -0.0010(5) 0.0013(5) -0.0061(5)
O5 0.0433(7) 0.0342(7) 0.0255(5) 0.0073(5) 0.0063(5) -0.0015(5)
N1 0.0223(6) 0.0237(6) 0.0185(5) -0.0007(4) 0.0052(5) 0.0006(5)
C20 0.0247(7) 0.0206(7) 0.0214(6) 0.0028(5) 0.0016(5) -0.0022(6)
C15 0.0210(7) 0.0251(7) 0.0217(7) 0.0037(5) 0.0071(5) -0.0023(6)
C3 0.0254(7) 0.0207(7) 0.0178(6) 0.0002(5) 0.0050(5) 0.0029(5)
C4 0.0293(7) 0.0222(7) 0.0178(6) 0.0021(5) 0.0041(5) 0.0025(6)
C9 0.0263(7) 0.0265(7) 0.0195(6) -0.0039(6) 0.0084(5) -0.0052(6)
C8 0.0290(8) 0.0270(8) 0.0221(7) -0.0025(6) 0.0100(6) -0.0020(6)
C7 0.0323(8) 0.0272(8) 0.0222(7) -0.0009(6) 0.0089(6) 0.0073(6)
C21 0.0264(7) 0.0238(7) 0.0230(7) -0.0001(5) 0.0061(6) -0.0035(6)
C16 0.0231(7) 0.0288(8) 0.0241(7) 0.0029(6) 0.0065(6) -0.0049(6)
C36 0.0272(7) 0.0314(8) 0.0202(7) -0.0015(6) 0.0048(6) -0.0098(6)
C14 0.0223(7) 0.0280(8) 0.0250(7) 0.0023(6) 0.0093(6) -0.0007(6)
C44 0.0270(8) 0.0258(8) 0.0285(7) 0.0036(6) 0.0102(6) 0.0010(6)
C5 0.0363(8) 0.0224(7) 0.0222(7) 0.0004(6) 0.0040(6) 0.0000(6)
C1 0.0246(7) 0.0271(8) 0.0248(7) -0.0008(6) 0.0111(6) 0.0037(6)
C2 0.0276(7) 0.0241(7) 0.0195(6) 0.0004(5) 0.0071(5) 0.0037(6)
C48 0.0252(7) 0.0237(7) 0.0272(7) 0.0012(6) 0.0070(6) 0.0007(6)
C28 0.0369(9) 0.0254(8) 0.0183(6) 0.0008(6) 0.0017(6) -0.0053(6)
C10 0.0302(8) 0.0283(8) 0.0196(6) -0.0020(6) 0.0057(6) -0.0058(6)
C19 0.0245(7) 0.0320(9) 0.0351(8) 0.0042(7) 0.0100(6) 0.0028(6)
C22 0.0268(7) 0.0243(7) 0.0267(7) 0.0033(6) 0.0064(6) -0.0004(6)
C6 0.0401(9) 0.0237(8) 0.0229(7) -0.0034(6) 0.0059(6) 0.0057(7)
C45 0.0272(8) 0.0349(9) 0.0357(8) 0.0071(7) 0.0151(7) 0.0047(7)
C27 0.0261(8) 0.0329(8) 0.0269(7) 0.0052(6) 0.0036(6) -0.0016(6)
C13 0.0308(8) 0.0410(10) 0.0296(8) 0.0000(7) 0.0143(7) -0.0007(7)
C46 0.0306(8) 0.0335(9) 0.0410(9) -0.0010(7) 0.0146(7) 0.0070(7)
C17 0.0247(8) 0.0395(10) 0.0288(8) 0.0019(7) 0.0016(6) -0.0039(7)
C29 0.0315(8) 0.0356(9) 0.0283(8) 0.0045(7) 0.0024(6) -0.0014(7)
C18 0.0233(7) 0.0393(10) 0.0355(8) 0.0069(7) 0.0024(6) 0.0033(7)
C47 0.0302(8) 0.0233(8) 0.0417(9) 0.0001(7) 0.0099(7) 0.0031(6)
C11 0.0370(9) 0.0402(10) 0.0233(7) 0.0042(7) 0.0088(6) -0.0071(7)
C37 0.0308(8) 0.0340(9) 0.0302(8) -0.0080(7) 0.0040(6) -0.0044(7)
C38 0.0355(9) 0.0355(9) 0.0351(9) -0.0106(7) 0.0107(7) -0.0101(7)
C43 0.0438(10) 0.0315(9) 0.0284(8) -0.0049(7) 0.0110(7) -0.0120(7)
C12 0.0360(9) 0.0506(11) 0.0300(8) 0.0044(7) 0.0167(7) -0.0045(8)
C30 0.0365(9) 0.0354(9) 0.0366(9) 0.0046(7) 0.0003(7) -0.0004(8)
C35 0.0432(10) 0.0313(9) 0.0306(8) 0.0024(7) -0.0019(7) -0.0029(7)
C26 0.0307(9) 0.0516(12) 0.0398(10) 0.0010(8) 0.0005(7) -0.0132(8)
C23 0.0385(9) 0.0341(9) 0.0369(9) -0.0010(7) 0.0174(7) -0.0034(7)
C24 0.0376(10) 0.0450(11) 0.0516(11) 0.0055(9) 0.0239(9) -0.0022(8)
B1 0.0214(7) 0.0208(8) 0.0192(7) -0.0010(6) 0.0073(6) 0.0010(6)
C42 0.0620(13) 0.0480(12) 0.0301(9) -0.0088(8) 0.0055(9) -0.0145(10)
C25 0.0270(9) 0.0542(13) 0.0571(12) 0.0070(10) 0.0111(8) -0.0101(8)
C34 0.0611(14) 0.0428(11) 0.0417(10) 0.0122(9) 0.0001(10) 0.0005(10)
C49 0.0435(11) 0.0371(10) 0.0555(12) -0.0057(9) 0.0195(9) -0.0026(8)
C41 0.0724(16) 0.0555(14) 0.0442(11) -0.0257(10) 0.0150(11) -0.0164(12)
C31 0.0427(11) 0.0628(15) 0.0614(14) 0.0197(11) 0.0077(10) 0.0088(10)
C40 0.0593(14) 0.0559(14) 0.0687(15) -0.0334(12) 0.0183(12) -0.0035(11)
C39 0.0434(11) 0.0483(12) 0.0600(13) -0.0233(10) 0.0078(10) 0.0002(9)
C33 0.0624(15) 0.0493(13) 0.0595(14) 0.0190(11) -0.0108(12) 0.0060(11)
C32 0.0468(13) 0.0647(16) 0.0798(18) 0.0236(14) -0.0019(12) 0.0143(12)
Br1 0.0679(10) 0.0212(6) 0.126(2) 0.0089(10) 0.0555(12) 0.0111(5)
Br2 0.0491(10) 0.0550(15) 0.0680(10) 0.0301(11) 0.0401(7) 0.0157(9)

loop_
_atom_type_symbol
_atom_type_description
_atom_type_scat_dispersion_real
_atom_type_scat_dispersion_imag
_atom_type_scat_source
C C 0.0181 0.0091 'International Tables Vol C Tables 4.2.6.8 and 6.1.1.4'
H H 0.0000 0.0000 'International Tables Vol C Tables 4.2.6.8 and 6.1.1.4'
B B 0.0090 0.0039 'International Tables Vol C Tables 4.2.6.8 and 6.1.1.4'
Br Br -0.6763 1.2805 'International Tables Vol C Tables 4.2.6.8 and 6.1.1.4'
Cl Cl 0.3639 0.7018 'International Tables Vol C Tables 4.2.6.8 and 6.1.1.4'
N N 0.0311 0.0180 'International Tables Vol C Tables 4.2.6.8 and 6.1.1.4'
O O 0.0492 0.0322 'International Tables Vol C Tables 4.2.6.8 and 6.1.1.4'

loop_
_exptl_crystal_face_index_h
_exptl_crystal_face_index_k
_exptl_crystal_face_index_l
_exptl_crystal_face_perp_dist
-6 13 4 0.0223
-5 -4 -4 0.0079
5 -14 -4 0.0448
7 0 3 0.0514
-1 -6 7 0.0211
0 -20 -2 0.0119
0 -1 -7 0.0334
1 21 -1 0.0499

loop_
_geom_angle_atom_site_label_1
_geom_angle_atom_site_label_2
_geom_angle_atom_site_label_3
_geom_angle
_geom_angle_site_symmetry_1
_geom_angle_site_symmetry_3
_geom_angle_publ_flag
C3 O1 B1 121.30(11) . . ?
C15 O3 B1 122.01(12) . . ?
C9 O2 B1 121.97(12) . . ?
C27 O4 C20 105.98(12) . . ?
C43 O6 C36 106.30(14) . . ?
C35 O5 C28 106.54(14) . . ?
C44 N1 C48 120.69(14) . . ?
C44 N1 B1 121.22(13) . . ?
C48 N1 B1 118.09(12) . . ?
O4 C20 C4 113.99(13) . . ?
C21 C20 O4 110.98(14) . . ?
C21 C20 C4 134.80(14) . . ?
O3 C15 C16 118.39(14) . . ?
O3 C15 C14 121.55(13) . . ?
C14 C15 C16 120.06(14) . . ?
O1 C3 C4 119.45(13) . . ?
O1 C3 C2 120.44(14) . . ?
C2 C3 C4 120.11(14) . . ?
C3 C4 C20 123.14(14) . . ?
C5 C4 C20 117.99(14) . . ?
C5 C4 C3 118.85(14) . . ?
O2 C9 C8 121.37(14) . . ?
O2 C9 C10 117.92(14) . . ?
C8 C9 C10 120.66(14) . . ?
C9 C8 C1 123.57(14) . . ?
C13 C8 C9 118.73(15) . . ?
C13 C8 C1 117.60(15) . . ?
C6 C7 C2 121.22(15) . . ?
C20 C21 C22 107.02(14) . . ?
C15 C16 C36 122.43(14) . . ?
C17 C16 C15 118.62(15) . . ?
C17 C16 C36 118.92(15) . . ?
O6 C36 C16 113.92(14) . . ?
C37 C36 O6 110.49(15) . . ?
C37 C36 C16 135.59(15) . . ?
C15 C14 C1 123.51(14) . . ?
C19 C14 C15 118.82(15) . . ?
C19 C14 C1 117.56(14) . . ?
N1 C44 C45 120.37(15) . . ?
C6 C5 C4 120.98(16) . . ?
C8 C1 C14 114.80(13) . . ?
C2 C1 C8 114.46(13) . . ?
C2 C1 C14 115.64(12) . . ?
C3 C2 C1 123.98(14) . . ?
C7 C2 C3 118.98(15) . . ?
C7 C2 C1 117.02(14) . . ?
N1 C48 C47 120.33(15) . . ?
O5 C28 C10 113.74(14) . . ?
C29 C28 O5 110.26(15) . . ?
C29 C28 C10 135.99(15) . . ?
C9 C10 C28 122.34(14) . . ?
C11 C10 C9 118.57(15) . . ?
C11 C10 C28 119.08(15) . . ?
C18 C19 C14 121.49(16) . . ?
C27 C22 C21 105.49(14) . . ?
C27 C22 C23 118.20(16) . . ?
C23 C22 C21 136.28(16) . . ?
C5 C6 C7 119.71(15) . . ?
C44 C45 Br01 117.65(19) . . ?
C44 C45 Br2 120.0(2) . . ?
C46 C45 Br01 121.69(18) . . ?
C46 C45 C44 120.56(16) . . ?
C46 C45 Br2 119.3(2) . . ?
O4 C27 C22 110.53(14) . . ?
O4 C27 C26 125.01(17) . . ?
C26 C27 C22 124.44(17) . . ?
C12 C13 C8 121.29(17) . . ?
C45 C46 C47 117.43(16) . . ?
C18 C17 C16 121.42(16) . . ?
C28 C29 C30 107.39(16) . . ?
C17 C18 C19 119.23(16) . . ?
C48 C47 Br02 121.47(17) . . ?
C48 C47 C46 120.52(16) . . ?
C48 C47 Br1 116.4(2) . . ?
C46 C47 Br02 117.88(17) . . ?
C46 C47 Br1 122.9(2) . . ?
C12 C11 C10 120.95(16) . . ?
C36 C37 C38 107.14(15) . . ?
C43 C38 C37 105.33(17) . . ?
C43 C38 C39 118.93(18) . . ?
C39 C38 C37 135.73(19) . . ?
O6 C43 C38 110.72(15) . . ?
O6 C43 C42 125.39(19) . . ?
C38 C43 C42 123.9(2) . . ?
C11 C12 C13 119.78(16) . . ?
C35 C30 C29 105.19(17) . . ?
C35 C30 C31 118.91(19) . . ?
C31 C30 C29 135.9(2) . . ?
O5 C35 C30 110.60(15) . . ?
O5 C35 C34 125.9(2) . . ?
C34 C35 C30 123.5(2) . . ?
C27 C26 C25 116.11(19) . . ?
C24 C23 C22 118.48(18) . . ?
C23 C24 C25 121.53(18) . . ?
O1 B1 O3 115.08(12) . . ?
O1 B1 N1 104.12(11) . . ?
O3 B1 N1 102.33(11) . . ?
O2 B1 O1 116.23(13) . . ?
O2 B1 O3 113.58(12) . . ?
O2 B1 N1 103.06(11) . . ?
C41 C42 C43 115.9(2) . . ?
C26 C25 C24 121.24(18) . . ?
C33 C34 C35 116.5(2) . . ?
Cl2 C49 Cl1 110.75(12) . . ?
Cl3 C49 Cl2 110.95(12) . . ?
Cl3 C49 Cl1 111.18(13) . . ?
C42 C41 C40 121.9(2) . . ?
C32 C31 C30 118.4(2) . . ?
C41 C40 C39 121.4(2) . . ?
C40 C39 C38 118.0(2) . . ?
C34 C33 C32 121.7(2) . . ?
C31 C32 C33 121.1(2) . . ?

loop_
_geom_bond_atom_site_label_1
_geom_bond_atom_site_label_2
_geom_bond_distance
_geom_bond_site_symmetry_2
_geom_bond_publ_flag
Br01 C45 1.886(4) . ?
Br02 C47 1.887(3) . ?
Cl2 C49 1.756(2) . ?
Cl1 C49 1.757(2) . ?
Cl3 C49 1.734(2) . ?
O1 C3 1.3647(18) . ?
O1 B1 1.4390(19) . ?
O3 C15 1.3539(19) . ?
O3 B1 1.4538(19) . ?
O2 C9 1.3616(19) . ?
O2 B1 1.4354(19) . ?
O4 C20 1.3908(19) . ?
O4 C27 1.370(2) . ?
O6 C36 1.3895(19) . ?
O6 C43 1.367(2) . ?
O5 C28 1.3958(19) . ?
O5 C35 1.366(2) . ?
N1 C44 1.336(2) . ?
N1 C48 1.340(2) . ?
N1 B1 1.658(2) . ?
C20 C4 1.463(2) . ?
C20 C21 1.351(2) . ?
C15 C16 1.414(2) . ?
C15 C14 1.407(2) . ?
C3 C4 1.410(2) . ?
C3 C2 1.401(2) . ?
C4 C5 1.406(2) . ?
C9 C8 1.398(2) . ?
C9 C10 1.412(2) . ?
C8 C1 1.527(2) . ?
C8 C13 1.396(2) . ?
C7 C2 1.395(2) . ?
C7 C6 1.388(3) . ?
C21 C22 1.437(2) . ?
C16 C36 1.464(2) . ?
C16 C17 1.400(2) . ?
C36 C37 1.351(3) . ?
C14 C1 1.530(2) . ?
C14 C19 1.396(2) . ?
C44 C45 1.388(2) . ?
C5 C6 1.375(2) . ?
C1 C2 1.523(2) . ?
C48 C47 1.382(2) . ?
C28 C10 1.461(2) . ?
C28 C29 1.354(3) . ?
C10 C11 1.402(2) . ?
C19 C18 1.387(3) . ?
C22 C27 1.393(2) . ?
C22 C23 1.409(2) . ?
C45 C46 1.376(3) . ?
C45 Br2 1.867(4) . ?
C27 C26 1.383(3) . ?
C13 C12 1.386(3) . ?
C46 C47 1.386(3) . ?
C17 C18 1.384(3) . ?
C29 C30 1.443(3) . ?
C47 Br1 1.864(4) . ?
C11 C12 1.380(3) . ?
C37 C38 1.442(2) . ?
C38 C43 1.384(3) . ?
C38 C39 1.398(3) . ?
C43 C42 1.391(3) . ?
C30 C35 1.394(3) . ?
C30 C31 1.396(3) . ?
C35 C34 1.386(3) . ?
C26 C25 1.391(3) . ?
C23 C24 1.381(3) . ?
C24 C25 1.399(3) . ?
C42 C41 1.380(4) . ?
C34 C33 1.382(4) . ?
C41 C40 1.383(4) . ?
C31 C32 1.392(3) . ?
C40 C39 1.388(3) . ?
C33 C32 1.392(4) . ?

loop_
_exptl_oxdiff_crystal_face_indexfrac_h
_exptl_oxdiff_crystal_face_indexfrac_k
_exptl_oxdiff_crystal_face_indexfrac_l
_exptl_oxdiff_crystal_face_x
_exptl_oxdiff_crystal_face_y
_exptl_oxdiff_crystal_face_z
-5.5999 13.0901 3.5001 0.1760 0.7326 0.6575
-5.1396 -4.3635 -4.0524 0.1630 0.6814 -0.7136
4.6704 -13.7877 -4.1924 -0.1466 -0.6094 -0.7792
6.6083 -0.3150 2.5821 -0.2091 -0.8728 0.4410
-0.6209 -5.5785 6.7318 -0.7923 -0.0624 0.6070
-0.4147 -20.0296 -1.7089 -0.6159 -0.0488 -0.7863
0.4605 -1.0181 -6.9559 0.5603 0.0441 -0.8271
0.6002 20.6356 -0.7062 0.8470 0.0670 0.5274
